data_4111547
loop_
_publ_author_name
'Zhong Mao'
'Jie-Sheng Huang'
'Chi-Ming Che'
'Nianyong Zhu'
'Sarana Ka-Yan Leung'
'Zhong-Yuan Zhou'

_publ_section_title
;
 Unexpected Reactivities of Cu2(diphosphine)2 Complexes in Alcohol:
 Isolation, X-ray Crystal Structure, and Photoluminescent Properties of a
 Remarkably Stable [Cu3(diphosphine)3(\m3-H)]2+ Hydride Complex
;
_journal_name_full 'Journal of the American Chemical Society'
_journal_page_first 4562
_journal_page_last 4563
_journal_paper_doi 10.1021/ja042335c
_journal_volume 127
_journal_year 2005
_chemical_formula_moiety 'C52 H96 Cu2 F6 O3.50 P5'
_chemical_formula_sum 'C52 H96 Cu2 F6 O3.5 P5'
_chemical_formula_weight 1173.22
_chemical_name_systematic
;
 ?
;
_space_group_IT_number 14
_symmetry_cell_setting monoclinic
_symmetry_space_group_name_Hall '-P 2yn'
_symmetry_space_group_name_H-M 'P 1 21/n 1'
_atom_sites_solution_hydrogens geom
_atom_sites_solution_primary direct
_atom_sites_solution_secondary difmap
_audit_creation_method SHELXL-97
_cell_angle_alpha 90.00
_cell_angle_beta 95.55(3)
_cell_angle_gamma 90.00
_cell_formula_units_Z 8
_cell_length_a 24.707(5)
_cell_length_b 13.807(3)
_cell_length_c 35.500(7)
_cell_measurement_reflns_used 0
_cell_measurement_temperature 301(2)
_cell_measurement_theta_max 0
_cell_measurement_theta_min 0
_cell_volume 12053(4)
_computing_cell_refinement Scalepack
_computing_data_collection Marcontrol
_computing_data_reduction Denzo
_computing_molecular_graphics 'Ortep-3 for Windows (Farrugia, 1997)'
_computing_publication_material 'WinGX publication routines (Farrugia, 1999)'
_computing_structure_refinement 'SHELXL-97 (Sheldrick, 1997)'
_computing_structure_solution 'SHELXS-97 (Sheldrick, 1997)'
_diffrn_ambient_temperature 301(2)
_diffrn_measured_fraction_theta_full 0.710
_diffrn_measured_fraction_theta_max 0.710
_diffrn_measurement_device_type 'Marresearch Imaging Plate mar300'
_diffrn_measurement_method Oscillation
_diffrn_radiation_monochromator graphite
_diffrn_radiation_source 'fine-focus sealed tube'
_diffrn_radiation_type MoK\a
_diffrn_radiation_wavelength 0.71073
_diffrn_reflns_av_R_equivalents 0.0522
_diffrn_reflns_av_sigmaI/netI 0.0977
_diffrn_reflns_limit_h_max 29
_diffrn_reflns_limit_h_min -29
_diffrn_reflns_limit_k_max 16
_diffrn_reflns_limit_k_min -16
_diffrn_reflns_limit_l_max 42
_diffrn_reflns_limit_l_min -42
_diffrn_reflns_number 37448
_diffrn_reflns_theta_full 25.53
_diffrn_reflns_theta_max 25.53
_diffrn_reflns_theta_min 0.96
_exptl_absorpt_coefficient_mu 0.895
_exptl_absorpt_correction_type none
_exptl_crystal_colour colorless
_exptl_crystal_density_diffrn 1.293
_exptl_crystal_description prism
_exptl_crystal_F_000 4984
_exptl_crystal_size_max 0.4
_exptl_crystal_size_mid 0.4
_exptl_crystal_size_min 0.15
_refine_diff_density_max 0.467
_refine_diff_density_min -0.430
_refine_diff_density_rms 0.071
_refine_ls_extinction_method none
_refine_ls_goodness_of_fit_ref 0.949
_refine_ls_hydrogen_treatment mixed
_refine_ls_matrix_type full
_refine_ls_number_parameters 1232
_refine_ls_number_reflns 15982
_refine_ls_number_restraints 0
_refine_ls_restrained_S_all 0.949
_refine_ls_R_factor_all 0.1134
_refine_ls_R_factor_gt 0.0573
_refine_ls_shift/su_max 0.005
_refine_ls_shift/su_mean 0.000
_refine_ls_structure_factor_coef Fsqd
_refine_ls_weighting_details 'calc w=1/[\s^2^(Fo^2^)+(0.0896P)^2^+0.0000P] where P=(Fo^2^+2Fc^2^)/3'
_refine_ls_weighting_scheme calc
_refine_ls_wR_factor_gt 0.1492
_refine_ls_wR_factor_ref 0.1738
_reflns_number_gt 8457
_reflns_number_total 15982
_reflns_threshold_expression >2sigma(I)
_cod_data_source_file ja042335csi20041220_101552.cif
_cod_data_source_block complex_2
_cod_original_sg_symbol_H-M 'P 21/n'
_cod_original_formula_sum 'C52 H96 Cu2 F6 O3.50 P5'
_cod_database_code 4111547

loop_
_symmetry_equiv_pos_as_xyz
'x, y, z'
'-x+1/2, y+1/2, -z+1/2'
'-x, -y, -z'
'x-1/2, -y-1/2, z-1/2'

loop_
_atom_site_label
_atom_site_type_symbol
_atom_site_fract_x
_atom_site_fract_y
_atom_site_fract_z
_atom_site_U_iso_or_equiv
_atom_site_adp_type
_atom_site_occupancy
_atom_site_symmetry_multiplicity
_atom_site_calc_flag
_atom_site_refinement_flags
Cu1 Cu 0.18191(2) 0.76738(5) 0.09622(2) 0.0558(2) Uani 1 1 d .
Cu2 Cu 0.10181(2) 0.76750(5) 0.14444(2) 0.0556(2) Uani 1 1 d .
Cu3 Cu 0.60099(2) 0.92898(5) 0.13472(2) 0.0564(2) Uani 1 1 d .
Cu4 Cu 0.69177(2) 0.93353(5) 0.09748(2) 0.0568(2) Uani 1 1 d .
P1 P 0.22616(5) 0.89217(11) 0.12620(5) 0.0555(4) Uani 1 1 d .
P2 P 0.11946(5) 0.91808(11) 0.16437(6) 0.0565(4) Uani 1 1 d .
P3 P 0.18072(5) 0.60453(10) 0.09182(5) 0.0515(4) Uani 1 1 d .
P4 P 0.10750(5) 0.61021(10) 0.15833(5) 0.0485(4) Uani 1 1 d .
P5 P 0.60250(5) 1.08750(11) 0.14696(5) 0.0512(4) Uani 1 1 d .
P6 P 0.68165(5) 1.09221(11) 0.08463(5) 0.0524(4) Uani 1 1 d .
P7 P 0.61998(6) 0.78655(11) 0.16276(6) 0.0601(5) Uani 1 1 d .
P8 P 0.73318(5) 0.81417(11) 0.13241(5) 0.0555(4) Uani 1 1 d .
P10 P 0.73317(11) 0.37780(17) 0.19349(9) 0.1086(8) Uani 1 1 d .
O1 O 0.12263(18) 0.8282(3) 0.05816(15) 0.0824(14) Uani 1 1 d .
O2 O 0.05828(16) 0.7673(3) 0.08986(15) 0.0771(13) Uani 1 1 d .
O3 O 0.0509(7) 0.8684(13) 0.0098(6) 0.200(7) Uiso 0.50 1 d P
O4 O 0.56599(18) 0.9086(3) 0.07909(16) 0.0812(14) Uani 1 1 d .
O5 O 0.64104(17) 0.8499(3) 0.05929(15) 0.0869(15) Uani 1 1 d .
O6 O 0.5925(4) 0.7677(8) 0.0012(3) 0.249(5) Uani 1 1 d .
H6 H 0.5709 0.7468 -0.0159 0.374 Uiso 1 1 calc R
C1 C 0.2303(2) 0.9998(4) 0.0958(2) 0.070(2) Uani 1 1 d .
H1 H 0.1936 1.0273 0.0938 0.084 Uiso 1 1 calc R
C2 C 0.2406(3) 0.9785(5) 0.0568(2) 0.086(2) Uani 1 1 d .
H2A H 0.2159 0.9284 0.0466 0.104 Uiso 1 1 calc R
H2B H 0.2775 0.9546 0.0563 0.104 Uiso 1 1 calc R
C3 C 0.2329(4) 1.0713(6) 0.0314(2) 0.118(3) Uani 1 1 d .
H3A H 0.2419 1.0572 0.0060 0.141 Uiso 1 1 calc R
H3B H 0.1953 1.0927 0.0299 0.141 Uiso 1 1 calc R
C4 C 0.2711(4) 1.1518(6) 0.0496(3) 0.124(3) Uani 1 1 d .
H4A H 0.3086 1.1316 0.0491 0.149 Uiso 1 1 calc R
H4B H 0.2659 1.2106 0.0348 0.149 Uiso 1 1 calc R
C5 C 0.2612(4) 1.1719(5) 0.0879(3) 0.112(3) Uani 1 1 d .
H5A H 0.2247 1.1975 0.0884 0.134 Uiso 1 1 calc R
H5B H 0.2866 1.2208 0.0983 0.134 Uiso 1 1 calc R
C6 C 0.2672(2) 1.0819(4) 0.1122(2) 0.076(2) Uani 1 1 d .
H6A H 0.2582 1.0972 0.1375 0.091 Uiso 1 1 calc R
H6B H 0.3048 1.0605 0.1140 0.091 Uiso 1 1 calc R
C7 C 0.29486(19) 0.8666(4) 0.14870(19) 0.0574(16) Uani 1 1 d .
H7 H 0.3071 0.9234 0.1638 0.069 Uiso 1 1 calc R
C8 C 0.3362(2) 0.8473(5) 0.1206(2) 0.0715(19) Uani 1 1 d .
H8A H 0.3390 0.9041 0.1049 0.086 Uiso 1 1 calc R
H8B H 0.3235 0.7940 0.1043 0.086 Uiso 1 1 calc R
C9 C 0.3923(2) 0.8225(6) 0.1397(2) 0.093(3) Uani 1 1 d .
H9A H 0.4165 0.8073 0.1206 0.112 Uiso 1 1 calc R
H9B H 0.4071 0.8781 0.1539 0.112 Uiso 1 1 calc R
C10 C 0.3895(3) 0.7370(6) 0.1661(3) 0.099(3) Uani 1 1 d .
H10A H 0.4252 0.7251 0.1792 0.118 Uiso 1 1 calc R
H10B H 0.3786 0.6796 0.1516 0.118 Uiso 1 1 calc R
C11 C 0.3487(3) 0.7562(5) 0.1952(2) 0.093(2) Uani 1 1 d .
H11A H 0.3457 0.6991 0.2108 0.111 Uiso 1 1 calc R
H11B H 0.3615 0.8093 0.2116 0.111 Uiso 1 1 calc R
C12 C 0.2933(2) 0.7812(5) 0.1754(2) 0.077(2) Uani 1 1 d .
H12A H 0.2791 0.7252 0.1612 0.092 Uiso 1 1 calc R
H12B H 0.2687 0.7959 0.1943 0.092 Uiso 1 1 calc R
C13 C 0.0884(2) 1.0084(4) 0.1305(2) 0.071(2) Uani 1 1 d .
H13 H 0.1025 0.9911 0.1065 0.085 Uiso 1 1 calc R
C14 C 0.1037(3) 1.1123(5) 0.1360(2) 0.093(3) Uani 1 1 d .
H14A H 0.1429 1.1185 0.1376 0.112 Uiso 1 1 calc R
H14B H 0.0916 1.1352 0.1596 0.112 Uiso 1 1 calc R
C15 C 0.0784(3) 1.1741(5) 0.1038(3) 0.116(4) Uani 1 1 d .
H15A H 0.0963 1.1599 0.0813 0.139 Uiso 1 1 calc R
H15B H 0.0850 1.2417 0.1101 0.139 Uiso 1 1 calc R
C16 C 0.0178(3) 1.1590(6) 0.0949(3) 0.132(4) Uani 1 1 d .
H16A H -0.0010 1.1830 0.1158 0.158 Uiso 1 1 calc R
H16B H 0.0052 1.1959 0.0725 0.158 Uiso 1 1 calc R
C17 C 0.0043(3) 1.0548(6) 0.0885(3) 0.119(4) Uani 1 1 d .
H17A H 0.0198 1.0326 0.0659 0.143 Uiso 1 1 calc R
H17B H -0.0348 1.0472 0.0844 0.143 Uiso 1 1 calc R
C18 C 0.0266(2) 0.9927(4) 0.1227(3) 0.089(3) Uani 1 1 d .
H18A H 0.0088 1.0108 0.1448 0.106 Uiso 1 1 calc R
H18B H 0.0192 0.9248 0.1174 0.106 Uiso 1 1 calc R
C19 C 0.1024(3) 0.9493(7) 0.2116(3) 0.109(3) Uani 1 1 d .
H19 H 0.0941 1.0186 0.2094 0.131 Uiso 1 1 calc R
C20 C 0.1388(4) 0.9450(11) 0.2433(3) 0.193(6) Uani 1 1 d .
H20A H 0.1678 0.9901 0.2394 0.231 Uiso 1 1 calc R
H20B H 0.1548 0.8807 0.2438 0.231 Uiso 1 1 calc R
C21 C 0.1216(5) 0.9648(9) 0.2837(3) 0.171(5) Uani 1 1 d .
H21A H 0.1486 0.9378 0.3024 0.205 Uiso 1 1 calc R
H21B H 0.1202 1.0342 0.2878 0.205 Uiso 1 1 calc R
C22 C 0.0679(5) 0.9223(13) 0.2888(4) 0.195(7) Uani 1 1 d .
H22A H 0.0735 0.8549 0.2958 0.234 Uiso 1 1 calc R
H22B H 0.0538 0.9547 0.3100 0.234 Uiso 1 1 calc R
C23 C 0.0307(6) 0.9257(16) 0.2604(5) 0.275(11) Uani 1 1 d .
H23A H 0.0147 0.9899 0.2599 0.330 Uiso 1 1 calc R
H23B H 0.0023 0.8803 0.2654 0.330 Uiso 1 1 calc R
C24 C 0.0471(3) 0.9041(9) 0.2205(3) 0.170(5) Uani 1 1 d .
H24A H 0.0187 0.9279 0.2021 0.204 Uiso 1 1 calc R
H24B H 0.0491 0.8345 0.2174 0.204 Uiso 1 1 calc R
C25 C 0.19285(19) 0.9395(4) 0.16662(19) 0.0613(17) Uani 1 1 d .
H25A H 0.2099 0.9103 0.1896 0.074 Uiso 1 1 calc R
H25B H 0.1993 1.0088 0.1684 0.074 Uiso 1 1 calc R
C26 C 0.2465(3) 0.5473(5) 0.0833(3) 0.089(3) Uani 1 1 d .
H26 H 0.2320 0.4935 0.0673 0.107 Uiso 1 1 calc R
C27 C 0.2766(3) 0.4972(9) 0.1082(4) 0.224(8) Uani 1 1 d .
H27A H 0.2538 0.4459 0.1166 0.269 Uiso 1 1 calc R
H27B H 0.2852 0.5394 0.1297 0.269 Uiso 1 1 calc R
C28 C 0.3287(3) 0.4508(7) 0.1000(3) 0.144(5) Uani 1 1 d .
H28A H 0.3525 0.4468 0.1233 0.173 Uiso 1 1 calc R
H28B H 0.3211 0.3851 0.0913 0.173 Uiso 1 1 calc R
C29 C 0.3564(4) 0.4998(9) 0.0727(4) 0.171(6) Uani 1 1 d .
H29A H 0.3849 0.5382 0.0862 0.205 Uiso 1 1 calc R
H29B H 0.3741 0.4513 0.0584 0.205 Uiso 1 1 calc R
C30 C 0.3296(4) 0.5557(9) 0.0488(4) 0.203(7) Uani 1 1 d .
H30A H 0.3246 0.5196 0.0252 0.243 Uiso 1 1 calc R
H30B H 0.3538 0.6090 0.0444 0.243 Uiso 1 1 calc R
C31 C 0.2743(3) 0.6016(6) 0.0539(2) 0.100(3) Uani 1 1 d .
H31A H 0.2794 0.6686 0.0616 0.120 Uiso 1 1 calc R
H31B H 0.2517 0.6005 0.0300 0.120 Uiso 1 1 calc R
C32 C 0.1293(2) 0.5544(4) 0.05632(19) 0.0596(16) Uani 1 1 d .
H32 H 0.0947 0.5802 0.0634 0.072 Uiso 1 1 calc R
C33 C 0.1326(3) 0.5899(5) 0.0169(2) 0.079(2) Uani 1 1 d .
H33A H 0.1656 0.5654 0.0076 0.094 Uiso 1 1 calc R
H33B H 0.1345 0.6601 0.0170 0.094 Uiso 1 1 calc R
C34 C 0.0838(3) 0.5575(6) -0.0091(2) 0.097(3) Uani 1 1 d .
H34A H 0.0515 0.5894 -0.0017 0.117 Uiso 1 1 calc R
H34B H 0.0887 0.5774 -0.0348 0.117 Uiso 1 1 calc R
C35 C 0.0755(3) 0.4494(6) -0.0083(2) 0.107(3) Uani 1 1 d .
H35A H 0.0423 0.4330 -0.0238 0.128 Uiso 1 1 calc R
H35B H 0.1055 0.4177 -0.0191 0.128 Uiso 1 1 calc R
C36 C 0.0724(3) 0.4145(6) 0.0291(2) 0.104(3) Uani 1 1 d .
H36A H 0.0699 0.3443 0.0285 0.124 Uiso 1 1 calc R
H36B H 0.0395 0.4393 0.0386 0.124 Uiso 1 1 calc R
C37 C 0.1217(3) 0.4443(4) 0.0563(2) 0.080(2) Uani 1 1 d .
H37A H 0.1165 0.4227 0.0817 0.096 Uiso 1 1 calc R
H37B H 0.1542 0.4133 0.0487 0.096 Uiso 1 1 calc R
C38 C 0.04381(19) 0.5525(4) 0.13752(18) 0.0524(15) Uani 1 1 d .
H38 H 0.0466 0.5516 0.1102 0.063 Uiso 1 1 calc R
C39 C 0.0346(2) 0.4470(4) 0.1484(2) 0.074(2) Uani 1 1 d .
H39A H 0.0656 0.4083 0.1429 0.089 Uiso 1 1 calc R
H39B H 0.0312 0.4428 0.1753 0.089 Uiso 1 1 calc R
C40 C -0.0168(3) 0.4068(5) 0.1265(2) 0.089(2) Uani 1 1 d .
H40A H -0.0229 0.3409 0.1346 0.107 Uiso 1 1 calc R
H40B H -0.0122 0.4056 0.0997 0.107 Uiso 1 1 calc R
C41 C -0.0662(2) 0.4697(5) 0.1334(2) 0.090(2) Uani 1 1 d .
H41A H -0.0983 0.4446 0.1187 0.108 Uiso 1 1 calc R
H41B H -0.0723 0.4671 0.1599 0.108 Uiso 1 1 calc R
C42 C -0.0570(2) 0.5729(5) 0.1222(2) 0.079(2) Uani 1 1 d .
H42A H -0.0540 0.5758 0.0951 0.095 Uiso 1 1 calc R
H42B H -0.0881 0.6117 0.1275 0.095 Uiso 1 1 calc R
C43 C -0.00651(18) 0.6147(4) 0.14281(18) 0.0565(16) Uani 1 1 d .
H43A H -0.0112 0.6192 0.1696 0.068 Uiso 1 1 calc R
H43B H -0.0009 0.6797 0.1335 0.068 Uiso 1 1 calc R
C44 C 0.11976(19) 0.5685(4) 0.20782(18) 0.0530(15) Uani 1 1 d .
H44 H 0.1221 0.4977 0.2073 0.064 Uiso 1 1 calc R
C45 C 0.1737(2) 0.6062(4) 0.22684(19) 0.0605(17) Uani 1 1 d .
H45A H 0.1734 0.6764 0.2267 0.073 Uiso 1 1 calc R
H45B H 0.2031 0.5847 0.2126 0.073 Uiso 1 1 calc R
C46 C 0.1840(2) 0.5702(4) 0.26753(19) 0.0630(17) Uani 1 1 d .
H46A H 0.1880 0.5004 0.2675 0.076 Uiso 1 1 calc R
H46B H 0.2177 0.5979 0.2791 0.076 Uiso 1 1 calc R
C47 C 0.1380(2) 0.5974(5) 0.2908(2) 0.081(2) Uani 1 1 d .
H47A H 0.1446 0.5701 0.3160 0.098 Uiso 1 1 calc R
H47B H 0.1361 0.6673 0.2931 0.098 Uiso 1 1 calc R
C48 C 0.0853(3) 0.5594(6) 0.2719(2) 0.096(3) Uani 1 1 d .
H48A H 0.0558 0.5793 0.2863 0.115 Uiso 1 1 calc R
H48B H 0.0864 0.4892 0.2718 0.115 Uiso 1 1 calc R
C49 C 0.0737(2) 0.5949(5) 0.2316(2) 0.078(2) Uani 1 1 d .
H49A H 0.0692 0.6647 0.2317 0.093 Uiso 1 1 calc R
H49B H 0.0401 0.5663 0.2204 0.093 Uiso 1 1 calc R
C50 C 0.16373(19) 0.5513(4) 0.13624(17) 0.0518(15) Uani 1 1 d .
H50A H 0.1960 0.5528 0.1542 0.062 Uiso 1 1 calc R
H50B H 0.1543 0.4838 0.1317 0.062 Uiso 1 1 calc R
C51 C 0.61478(19) 1.1290(4) 0.19632(17) 0.0526(15) Uani 1 1 d .
H51 H 0.6186 1.1997 0.1960 0.063 Uiso 1 1 calc R
C52 C 0.6682(2) 1.0863(4) 0.2157(2) 0.0683(18) Uani 1 1 d .
H52A H 0.6657 1.0162 0.2157 0.082 Uiso 1 1 calc R
H52B H 0.6981 1.1041 0.2012 0.082 Uiso 1 1 calc R
C53 C 0.6801(2) 1.1217(5) 0.2558(2) 0.077(2) Uani 1 1 d .
H53A H 0.7130 1.0911 0.2673 0.093 Uiso 1 1 calc R
H53B H 0.6861 1.1912 0.2557 0.093 Uiso 1 1 calc R
C54 C 0.6338(3) 1.0989(6) 0.2786(2) 0.100(2) Uani 1 1 d .
H54A H 0.6410 1.1261 0.3038 0.119 Uiso 1 1 calc R
H54B H 0.6304 1.0292 0.2811 0.119 Uiso 1 1 calc R
C55 C 0.5809(3) 1.1402(7) 0.2597(2) 0.108(3) Uani 1 1 d .
H55A H 0.5513 1.1222 0.2743 0.129 Uiso 1 1 calc R
H55B H 0.5833 1.2104 0.2596 0.129 Uiso 1 1 calc R
C56 C 0.5685(2) 1.1046(6) 0.2194(2) 0.085(2) Uani 1 1 d .
H56A H 0.5629 1.0351 0.2194 0.102 Uiso 1 1 calc R
H56B H 0.5353 1.1348 0.2081 0.102 Uiso 1 1 calc R
C57 C 0.5380(2) 1.1424(4) 0.12587(19) 0.0584(16) Uani 1 1 d .
H57 H 0.5418 1.1452 0.0987 0.070 Uiso 1 1 calc R
C58 C 0.5265(2) 1.2466(4) 0.1370(2) 0.072(2) Uani 1 1 d .
H58A H 0.5226 1.2498 0.1638 0.087 Uiso 1 1 calc R
H58B H 0.5568 1.2876 0.1318 0.087 Uiso 1 1 calc R
C59 C 0.4746(3) 1.2829(4) 0.1147(3) 0.095(3) Uani 1 1 d .
H59A H 0.4666 1.3476 0.1233 0.114 Uiso 1 1 calc R
H59B H 0.4805 1.2870 0.0881 0.114 Uiso 1 1 calc R
C60 C 0.4267(2) 1.2187(5) 0.1190(3) 0.104(3) Uani 1 1 d .
H60A H 0.3953 1.2428 0.1032 0.125 Uiso 1 1 calc R
H60B H 0.4182 1.2197 0.1451 0.125 Uiso 1 1 calc R
C61 C 0.4389(2) 1.1150(5) 0.1075(2) 0.081(2) Uani 1 1 d .
H61A H 0.4083 1.0739 0.1120 0.097 Uiso 1 1 calc R
H61B H 0.4433 1.1132 0.0807 0.097 Uiso 1 1 calc R
C62 C 0.48964(19) 1.0760(4) 0.1294(2) 0.0643(17) Uani 1 1 d .
H62A H 0.4976 1.0122 0.1199 0.077 Uiso 1 1 calc R
H62B H 0.4835 1.0697 0.1559 0.077 Uiso 1 1 calc R
C63 C 0.6300(2) 1.1177(4) 0.04493(18) 0.0545(15) Uani 1 1 d .
H63 H 0.5964 1.0890 0.0525 0.065 Uiso 1 1 calc R
C64 C 0.6402(2) 1.0655(5) 0.0083(2) 0.0752(19) Uani 1 1 d .
H64A H 0.6473 0.9976 0.0137 0.090 Uiso 1 1 calc R
H64B H 0.6722 1.0927 -0.0015 0.090 Uiso 1 1 calc R
C65 C 0.5916(3) 1.0741(6) -0.0223(2) 0.103(3) Uani 1 1 d .
H65A H 0.6008 1.0442 -0.0455 0.124 Uiso 1 1 calc R
H65B H 0.5605 1.0403 -0.0140 0.124 Uiso 1 1 calc R
C66 C 0.5774(3) 1.1801(7) -0.0295(2) 0.107(3) Uani 1 1 d .
H66A H 0.5445 1.1843 -0.0467 0.129 Uiso 1 1 calc R
H66B H 0.6065 1.2112 -0.0414 0.129 Uiso 1 1 calc R
C67 C 0.5685(3) 1.2346(6) 0.0080(3) 0.103(3) Uani 1 1 d .
H67A H 0.5627 1.3029 0.0026 0.123 Uiso 1 1 calc R
H67B H 0.5362 1.2095 0.0180 0.123 Uiso 1 1 calc R
C68 C 0.6162(2) 1.2233(4) 0.0372(2) 0.077(2) Uani 1 1 d .
H68A H 0.6081 1.2542 0.0605 0.093 Uiso 1 1 calc R
H68B H 0.6475 1.2557 0.0284 0.093 Uiso 1 1 calc R
C69 C 0.7431(2) 1.1670(6) 0.0770(2) 0.083(2) Uani 1 1 d .
H69 H 0.7324 1.2346 0.0723 0.100 Uiso 1 1 calc R
C70 C 0.7698(4) 1.1318(11) 0.0467(4) 0.255(9) Uani 1 1 d .
H70A H 0.7445 1.1244 0.0243 0.306 Uiso 1 1 calc R
H70B H 0.7865 1.0695 0.0530 0.306 Uiso 1 1 calc R
C71 C 0.8173(5) 1.2149(14) 0.0396(4) 0.296(11) Uani 1 1 d .
H71A H 0.8329 1.2038 0.0159 0.355 Uiso 1 1 calc R
H71B H 0.8024 1.2800 0.0397 0.355 Uiso 1 1 calc R
C72 C 0.8583(3) 1.1987(8) 0.0729(4) 0.143(4) Uani 1 1 d .
H72A H 0.8669 1.1304 0.0759 0.172 Uiso 1 1 calc R
H72B H 0.8916 1.2341 0.0699 0.172 Uiso 1 1 calc R
C73 C 0.8332(4) 1.2338(9) 0.1040(4) 0.207(8) Uani 1 1 d .
H73A H 0.8195 1.2988 0.0989 0.249 Uiso 1 1 calc R
H73B H 0.8590 1.2357 0.1263 0.249 Uiso 1 1 calc R
C74 C 0.7837(3) 1.1612(9) 0.1106(3) 0.164(5) Uani 1 1 d .
H74A H 0.7972 1.0954 0.1138 0.197 Uiso 1 1 calc R
H74B H 0.7671 1.1796 0.1332 0.197 Uiso 1 1 calc R
C75 C 0.6564(2) 1.1538(4) 0.12518(18) 0.0576(16) Uani 1 1 d .
H75A H 0.6425 1.2169 0.1170 0.069 Uiso 1 1 calc R
H75B H 0.6867 1.1643 0.1443 0.069 Uiso 1 1 calc R
C76 C 0.5990(3) 0.7771(7) 0.2107(3) 0.125(4) Uani 1 1 d .
H76 H 0.6156 0.8375 0.2207 0.150 Uiso 1 1 calc R
C77 C 0.5409(3) 0.8064(6) 0.2120(3) 0.118(3) Uani 1 1 d .
H77A H 0.5175 0.7586 0.1987 0.142 Uiso 1 1 calc R
H77B H 0.5347 0.8680 0.1992 0.142 Uiso 1 1 calc R
C78 C 0.5262(5) 0.8153(10) 0.2521(4) 0.183(6) Uani 1 1 d .
H78A H 0.5359 0.8801 0.2608 0.220 Uiso 1 1 calc R
H78B H 0.4870 0.8101 0.2514 0.220 Uiso 1 1 calc R
C79 C 0.5481(7) 0.7521(12) 0.2786(4) 0.212(8) Uani 1 1 d .
H79A H 0.5273 0.6925 0.2763 0.255 Uiso 1 1 calc R
H79B H 0.5438 0.7790 0.3034 0.255 Uiso 1 1 calc R
C80 C 0.6076(5) 0.7270(8) 0.2771(3) 0.158(4) Uani 1 1 d .
H80A H 0.6152 0.6666 0.2905 0.190 Uiso 1 1 calc R
H80B H 0.6297 0.7770 0.2901 0.190 Uiso 1 1 calc R
C81 C 0.6245(5) 0.7167(9) 0.2368(3) 0.175(5) Uani 1 1 d .
H81A H 0.6633 0.7277 0.2376 0.210 Uiso 1 1 calc R
H81B H 0.6176 0.6505 0.2285 0.210 Uiso 1 1 calc R
C82 C 0.5934(2) 0.6844(4) 0.1333(3) 0.093(3) Uani 1 1 d .
H82 H 0.6093 0.6975 0.1096 0.111 Uiso 1 1 calc R
C83 C 0.5332(2) 0.6911(5) 0.1205(3) 0.099(3) Uani 1 1 d .
H83A H 0.5127 0.6816 0.1422 0.118 Uiso 1 1 calc R
H83B H 0.5251 0.7556 0.1106 0.118 Uiso 1 1 calc R
C84 C 0.5150(3) 0.6178(7) 0.0906(3) 0.158(5) Uani 1 1 d .
H84A H 0.4756 0.6190 0.0865 0.189 Uiso 1 1 calc R
H84B H 0.5290 0.6365 0.0671 0.189 Uiso 1 1 calc R
C85 C 0.5322(4) 0.5209(7) 0.0997(4) 0.190(6) Uani 1 1 d .
H85A H 0.5229 0.4801 0.0778 0.228 Uiso 1 1 calc R
H85B H 0.5121 0.4973 0.1200 0.228 Uiso 1 1 calc R
C86 C 0.5917(4) 0.5109(6) 0.1115(4) 0.180(6) Uani 1 1 d .
H86A H 0.6117 0.5186 0.0895 0.216 Uiso 1 1 calc R
H86B H 0.5989 0.4464 0.1216 0.216 Uiso 1 1 calc R
C87 C 0.6118(3) 0.5853(5) 0.1413(3) 0.128(4) Uani 1 1 d .
H87A H 0.5999 0.5657 0.1654 0.154 Uiso 1 1 calc R
H87B H 0.6513 0.5847 0.1439 0.154 Uiso 1 1 calc R
C88 C 0.7395(2) 0.7067(4) 0.1026(2) 0.0642(18) Uani 1 1 d .
H88 H 0.7022 0.6831 0.0971 0.077 Uiso 1 1 calc R
C89 C 0.7584(3) 0.7274(5) 0.0642(2) 0.085(2) Uani 1 1 d .
H89A H 0.7963 0.7471 0.0675 0.102 Uiso 1 1 calc R
H89B H 0.7375 0.7810 0.0527 0.102 Uiso 1 1 calc R
C90 C 0.7527(3) 0.6408(6) 0.0378(2) 0.108(3) Uani 1 1 d .
H90A H 0.7672 0.6565 0.0142 0.129 Uiso 1 1 calc R
H90B H 0.7146 0.6244 0.0324 0.129 Uiso 1 1 calc R
C91 C 0.7836(4) 0.5547(6) 0.0566(3) 0.123(4) Uani 1 1 d .
H91A H 0.7770 0.4977 0.0409 0.148 Uiso 1 1 calc R
H91B H 0.8223 0.5682 0.0587 0.148 Uiso 1 1 calc R
C92 C 0.7667(3) 0.5344(5) 0.0951(3) 0.103(3) Uani 1 1 d .
H92A H 0.7891 0.4824 0.1065 0.124 Uiso 1 1 calc R
H92B H 0.7293 0.5119 0.0925 0.124 Uiso 1 1 calc R
C93 C 0.7709(2) 0.6203(4) 0.1217(2) 0.076(2) Uani 1 1 d .
H93A H 0.8087 0.6377 0.1278 0.091 Uiso 1 1 calc R
H93B H 0.7557 0.6037 0.1450 0.091 Uiso 1 1 calc R
C94 C 0.7999(2) 0.8375(5) 0.1592(2) 0.0687(19) Uani 1 1 d .
H94 H 0.8088 0.7818 0.1758 0.082 Uiso 1 1 calc R
C95 C 0.8453(2) 0.8497(5) 0.1335(2) 0.081(2) Uani 1 1 d .
H95A H 0.8359 0.9018 0.1157 0.097 Uiso 1 1 calc R
H95B H 0.8488 0.7907 0.1191 0.097 Uiso 1 1 calc R
C96 C 0.8996(2) 0.8726(6) 0.1559(3) 0.115(3) Uani 1 1 d .
H96A H 0.9266 0.8861 0.1385 0.138 Uiso 1 1 calc R
H96B H 0.9117 0.8168 0.1710 0.138 Uiso 1 1 calc R
C97 C 0.8948(3) 0.9599(6) 0.1819(3) 0.124(4) Uani 1 1 d .
H97A H 0.9291 0.9697 0.1970 0.149 Uiso 1 1 calc R
H97B H 0.8872 1.0174 0.1665 0.149 Uiso 1 1 calc R
C98 C 0.8503(3) 0.9468(6) 0.2077(3) 0.113(3) Uani 1 1 d .
H98A H 0.8473 1.0047 0.2229 0.136 Uiso 1 1 calc R
H98B H 0.8592 0.8929 0.2247 0.136 Uiso 1 1 calc R
C99 C 0.7959(2) 0.9271(5) 0.1841(2) 0.081(2) Uani 1 1 d .
H99A H 0.7676 0.9173 0.2009 0.097 Uiso 1 1 calc R
H99B H 0.7860 0.9828 0.1683 0.097 Uiso 1 1 calc R
C100 C 0.69413(19) 0.7694(4) 0.17083(19) 0.0613(17) Uani 1 1 d .
H10C H 0.7015 0.7009 0.1744 0.074 Uiso 1 1 calc R
H10D H 0.7072 0.8022 0.1941 0.074 Uiso 1 1 calc R
C101 C 0.0753(3) 0.8067(5) 0.0633(2) 0.0667(19) Uani 1 1 d .
C102 C 0.0364(2) 0.8275(6) 0.0347(2) 0.072(2) Uani 1 1 d .
C103 C 0.5919(3) 0.8646(5) 0.0584(2) 0.067(2) Uani 1 1 d .
C104 C 0.56286(19) 0.8231(4) 0.02823(19) 0.0556(16) Uani 1 1 d .
H10G H 0.5427 0.8740 0.0142 0.067 Uiso 1 1 calc R
H10H H 0.5364 0.7801 0.0378 0.067 Uiso 1 1 calc R
F7 F 0.7044(3) 0.3738(4) 0.15119(19) 0.169(2) Uani 1 1 d .
F8 F 0.7873(2) 0.4072(4) 0.17935(19) 0.161(2) Uani 1 1 d .
F9 F 0.7607(3) 0.3823(4) 0.23529(17) 0.153(2) Uani 1 1 d .
F10 F 0.6767(2) 0.3507(4) 0.2078(2) 0.184(3) Uani 1 1 d .
F11 F 0.7467(2) 0.2667(3) 0.19196(18) 0.157(2) Uani 1 1 d .
F12 F 0.7173(2) 0.4882(3) 0.19548(19) 0.153(2) Uani 1 1 d .
O8 O 0.9250(7) 0.7837(13) 0.0605(6) 0.222(8) Uiso 0.50 1 d P
O7 O -0.0964(8) 0.8461(14) 0.0310(7) 0.240(8) Uiso 0.50 1 d P
O3' O -0.0200(12) 0.813(2) 0.0332(9) 0.359(14) Uiso 0.50 1 d P
P9 P 0.21745(10) 0.30234(14) 0.19470(8) 0.0937(7) Uani 1 1 d .
F1 F 0.1626(2) 0.3303(4) 0.2110(2) 0.178(3) Uani 1 1 d .
F2 F 0.2483(2) 0.2920(3) 0.23566(17) 0.144(2) Uani 1 1 d .
F3 F 0.2719(2) 0.2755(3) 0.17759(18) 0.144(2) Uani 1 1 d .
F4 F 0.1871(2) 0.3124(3) 0.15303(18) 0.154(2) Uani 1 1 d .
F5 F 0.2024(2) 0.1918(3) 0.19458(18) 0.149(2) Uani 1 1 d .
F6 F 0.2334(2) 0.4127(3) 0.19316(16) 0.1293(19) Uani 1 1 d .

loop_
_atom_site_aniso_label
_atom_site_aniso_U_11
_atom_site_aniso_U_22
_atom_site_aniso_U_33
_atom_site_aniso_U_23
_atom_site_aniso_U_13
_atom_site_aniso_U_12
Cu1 0.0522(4) 0.0588(4) 0.0570(5) -0.0082(4) 0.0083(4) -0.0072(3)
Cu2 0.0494(4) 0.0538(4) 0.0643(6) 0.0027(4) 0.0097(4) 0.0037(3)
Cu3 0.0480(4) 0.0555(4) 0.0667(6) 0.0024(4) 0.0103(4) -0.0041(3)
Cu4 0.0485(4) 0.0628(4) 0.0596(5) 0.0073(4) 0.0071(3) -0.0009(3)
P1 0.0451(7) 0.0592(9) 0.0626(12) -0.0117(9) 0.0070(8) -0.0040(7)
P2 0.0452(7) 0.0585(9) 0.0662(13) -0.0101(9) 0.0077(8) 0.0025(7)
P3 0.0490(8) 0.0561(9) 0.0502(11) -0.0036(8) 0.0095(7) 0.0033(7)
P4 0.0444(7) 0.0540(9) 0.0475(10) 0.0025(8) 0.0071(7) 0.0064(7)
P5 0.0487(8) 0.0562(9) 0.0495(11) 0.0003(8) 0.0095(7) -0.0062(7)
P6 0.0472(8) 0.0587(9) 0.0525(11) 0.0063(8) 0.0103(7) -0.0057(7)
P7 0.0463(8) 0.0611(10) 0.0738(14) 0.0131(9) 0.0109(8) 0.0004(7)
P8 0.0431(7) 0.0639(10) 0.0595(12) 0.0081(9) 0.0052(7) 0.0011(7)
P10 0.148(2) 0.0928(18) 0.083(2) -0.0006(15) 0.0020(17) -0.0511(15)
O1 0.082(3) 0.080(3) 0.084(4) 0.010(3) 0.002(3) 0.003(3)
O2 0.072(3) 0.083(3) 0.075(4) 0.005(3) -0.002(3) 0.000(2)
O4 0.076(3) 0.086(3) 0.078(4) 0.003(3) -0.008(3) -0.009(3)
O5 0.073(3) 0.093(3) 0.092(5) -0.006(3) -0.004(3) -0.011(3)
O6 0.230(9) 0.348(13) 0.162(12) -0.060(9) -0.024(8) -0.021(8)
C1 0.068(4) 0.061(4) 0.080(6) -0.009(4) 0.002(4) -0.006(3)
C2 0.090(5) 0.101(6) 0.067(6) -0.006(5) 0.006(4) -0.017(4)
C3 0.177(8) 0.113(7) 0.063(6) 0.016(5) 0.011(6) -0.011(6)
C4 0.172(8) 0.092(6) 0.115(10) 0.008(6) 0.047(8) -0.032(6)
C5 0.148(7) 0.071(5) 0.122(10) 0.011(6) 0.042(7) -0.012(5)
C6 0.082(4) 0.068(4) 0.077(6) -0.010(4) -0.001(4) -0.012(3)
C7 0.048(3) 0.057(4) 0.067(5) -0.014(3) 0.004(3) -0.005(3)
C8 0.049(3) 0.088(5) 0.079(6) -0.011(4) 0.011(3) 0.007(3)
C9 0.055(4) 0.129(6) 0.097(7) 0.005(5) 0.011(4) 0.012(4)
C10 0.058(4) 0.119(6) 0.117(9) -0.003(6) 0.000(5) 0.023(4)
C11 0.094(5) 0.096(5) 0.086(7) 0.010(5) 0.002(5) 0.015(4)
C12 0.065(4) 0.090(5) 0.076(6) 0.004(4) 0.010(4) 0.012(3)
C13 0.050(3) 0.053(4) 0.109(7) 0.002(4) 0.005(3) 0.004(3)
C14 0.093(5) 0.063(4) 0.122(9) 0.000(5) 0.002(5) -0.005(4)
C15 0.123(7) 0.047(4) 0.174(12) 0.014(5) -0.001(6) 0.001(4)
C16 0.129(7) 0.083(6) 0.178(13) 0.012(6) -0.010(7) 0.040(6)
C17 0.087(5) 0.103(6) 0.157(11) 0.019(6) -0.037(5) 0.025(5)
C18 0.051(3) 0.062(4) 0.151(10) 0.002(5) 0.002(4) 0.008(3)
C19 0.106(6) 0.143(7) 0.081(8) -0.015(6) 0.021(6) -0.001(5)
C20 0.128(8) 0.386(19) 0.062(8) 0.007(11) -0.002(7) -0.036(10)
C21 0.219(13) 0.225(12) 0.070(9) -0.035(8) 0.019(9) -0.004(10)
C22 0.148(11) 0.331(19) 0.115(13) 0.071(13) 0.064(9) 0.038(13)
C23 0.161(12) 0.54(3) 0.135(16) -0.03(2) 0.087(12) 0.021(17)
C24 0.086(6) 0.314(15) 0.117(11) -0.032(10) 0.040(7) -0.036(8)
C25 0.051(3) 0.075(4) 0.058(5) -0.020(3) 0.003(3) 0.001(3)
C26 0.069(4) 0.099(5) 0.106(7) 0.026(5) 0.040(4) 0.032(4)
C27 0.117(7) 0.352(17) 0.221(16) 0.187(13) 0.105(8) 0.153(10)
C28 0.088(6) 0.161(9) 0.196(14) 0.068(8) 0.080(7) 0.055(6)
C29 0.085(6) 0.241(14) 0.190(16) 0.027(11) 0.032(8) 0.088(8)
C30 0.117(8) 0.282(15) 0.232(18) 0.088(12) 0.134(10) 0.074(9)
C31 0.082(5) 0.135(7) 0.088(7) 0.020(5) 0.033(5) 0.006(4)
C32 0.068(3) 0.065(4) 0.047(4) -0.008(3) 0.010(3) -0.013(3)
C33 0.088(4) 0.094(5) 0.056(5) -0.006(4) 0.015(4) -0.014(4)
C34 0.096(5) 0.145(7) 0.048(5) 0.006(5) -0.008(4) -0.023(5)
C35 0.106(5) 0.143(8) 0.068(7) -0.021(6) -0.005(5) -0.045(5)
C36 0.136(6) 0.104(6) 0.071(6) -0.021(5) 0.012(5) -0.049(5)
C37 0.106(5) 0.061(4) 0.073(6) -0.005(4) 0.008(4) -0.016(4)
C38 0.050(3) 0.060(4) 0.047(4) -0.002(3) 0.006(3) -0.001(3)
C39 0.066(4) 0.070(4) 0.088(6) -0.002(4) 0.020(4) -0.002(3)
C40 0.094(5) 0.079(5) 0.097(7) -0.020(4) 0.020(5) -0.029(4)
C41 0.062(4) 0.114(6) 0.092(7) -0.022(5) 0.002(4) -0.025(4)
C42 0.052(3) 0.105(5) 0.078(6) -0.010(4) -0.008(3) 0.005(4)
C43 0.043(3) 0.072(4) 0.055(4) -0.003(3) 0.004(3) 0.002(3)
C44 0.053(3) 0.056(3) 0.050(4) -0.001(3) 0.008(3) 0.005(3)
C45 0.063(3) 0.057(4) 0.059(5) -0.005(3) 0.000(3) -0.005(3)
C46 0.061(3) 0.062(4) 0.063(5) -0.007(3) -0.009(3) -0.001(3)
C47 0.084(4) 0.110(5) 0.050(5) 0.002(4) 0.003(4) 0.034(4)
C48 0.067(4) 0.160(7) 0.063(6) 0.029(5) 0.014(4) 0.012(4)
C49 0.060(3) 0.121(6) 0.054(5) 0.010(4) 0.015(3) 0.025(4)
C50 0.047(3) 0.057(3) 0.051(4) 0.001(3) 0.007(3) 0.015(3)
C51 0.049(3) 0.063(4) 0.046(4) 0.003(3) 0.007(3) -0.007(3)
C52 0.064(4) 0.078(4) 0.063(5) 0.009(4) 0.005(3) -0.006(3)
C53 0.067(4) 0.096(5) 0.065(5) 0.010(4) -0.009(4) -0.013(4)
C54 0.112(6) 0.133(7) 0.053(5) 0.004(5) 0.004(5) -0.034(5)
C55 0.084(5) 0.180(8) 0.062(6) -0.005(6) 0.018(5) -0.022(5)
C56 0.062(4) 0.135(6) 0.059(5) -0.003(5) 0.015(4) -0.023(4)
C57 0.056(3) 0.059(4) 0.059(5) 0.006(3) 0.001(3) 0.000(3)
C58 0.069(4) 0.057(4) 0.093(6) -0.002(4) 0.017(4) -0.001(3)
C59 0.093(5) 0.060(4) 0.128(9) 0.006(4) 0.000(5) 0.016(4)
C60 0.064(4) 0.099(6) 0.148(10) 0.005(6) 0.007(5) 0.011(4)
C61 0.058(4) 0.086(5) 0.098(7) -0.005(4) -0.001(4) -0.004(3)
C62 0.051(3) 0.071(4) 0.071(5) -0.001(4) 0.007(3) -0.007(3)
C63 0.048(3) 0.068(4) 0.048(4) 0.009(3) 0.004(3) -0.007(3)
C64 0.079(4) 0.095(5) 0.052(5) 0.000(4) 0.006(4) -0.010(4)
C65 0.108(6) 0.129(7) 0.071(6) 0.002(5) -0.002(5) -0.020(5)
C66 0.090(5) 0.164(8) 0.063(6) 0.023(6) -0.014(5) 0.003(5)
C67 0.090(5) 0.119(6) 0.096(8) 0.028(6) -0.010(5) 0.028(5)
C68 0.082(4) 0.087(5) 0.063(5) 0.013(4) 0.006(4) 0.013(4)
C69 0.042(3) 0.130(6) 0.079(6) 0.043(5) 0.013(4) 0.009(4)
C70 0.129(8) 0.47(2) 0.179(16) -0.158(15) 0.088(9) -0.174(11)
C71 0.145(10) 0.61(3) 0.131(14) 0.098(17) 0.007(9) -0.200(15)
C72 0.058(4) 0.227(11) 0.149(12) 0.011(9) 0.032(6) -0.002(6)
C73 0.108(7) 0.256(13) 0.27(2) -0.135(13) 0.088(10) -0.119(8)
C74 0.096(6) 0.307(14) 0.091(9) -0.007(9) 0.024(6) -0.081(8)
C75 0.057(3) 0.060(4) 0.059(5) 0.004(3) 0.016(3) -0.007(3)
C76 0.109(6) 0.151(8) 0.126(9) 0.091(7) 0.075(6) 0.059(6)
C77 0.096(5) 0.155(8) 0.113(10) 0.001(6) 0.056(6) 0.006(5)
C78 0.179(11) 0.236(15) 0.152(15) 0.054(11) 0.103(11) 0.041(10)
C79 0.273(19) 0.250(18) 0.135(14) -0.028(11) 0.130(15) -0.051(15)
C80 0.201(11) 0.196(11) 0.083(9) 0.028(8) 0.040(9) -0.007(9)
C81 0.192(11) 0.246(14) 0.096(10) 0.037(9) 0.062(9) 0.058(10)
C82 0.059(4) 0.059(4) 0.157(10) -0.002(5) -0.005(4) -0.004(3)
C83 0.066(4) 0.083(5) 0.145(10) 0.012(5) 0.002(5) -0.016(4)
C84 0.121(7) 0.098(7) 0.239(16) -0.022(8) -0.057(8) -0.043(6)
C85 0.159(10) 0.111(9) 0.30(2) -0.048(9) -0.001(10) -0.059(8)
C86 0.126(8) 0.060(5) 0.35(2) -0.046(8) -0.014(9) -0.018(6)
C87 0.109(6) 0.061(5) 0.209(14) 0.016(6) -0.016(7) -0.009(4)
C88 0.062(3) 0.057(4) 0.073(5) 0.006(4) 0.004(3) 0.002(3)
C89 0.100(5) 0.089(5) 0.067(6) -0.004(5) 0.018(4) 0.011(4)
C90 0.131(6) 0.119(7) 0.076(7) -0.007(6) 0.025(5) 0.026(5)
C91 0.159(8) 0.100(6) 0.121(10) -0.014(6) 0.064(8) 0.023(6)
C92 0.118(6) 0.079(5) 0.116(9) 0.000(5) 0.025(6) 0.027(4)
C93 0.077(4) 0.079(5) 0.071(6) 0.007(4) 0.013(4) 0.015(3)
C94 0.044(3) 0.087(5) 0.075(6) 0.011(4) 0.004(3) -0.002(3)
C95 0.053(3) 0.090(5) 0.100(7) -0.012(4) 0.010(4) -0.009(3)
C96 0.048(4) 0.140(7) 0.157(11) -0.035(7) 0.015(5) -0.013(4)
C97 0.064(5) 0.138(8) 0.170(12) -0.025(7) 0.003(6) -0.032(5)
C98 0.076(5) 0.151(8) 0.109(9) -0.023(6) -0.008(5) -0.032(5)
C99 0.062(4) 0.104(5) 0.079(6) -0.006(5) 0.012(4) -0.023(4)
C100 0.045(3) 0.067(4) 0.072(5) 0.008(3) 0.004(3) -0.001(3)
C101 0.071(4) 0.063(4) 0.069(6) 0.001(4) 0.023(4) 0.001(4)
C102 0.045(3) 0.124(6) 0.045(4) 0.028(4) -0.013(3) 0.019(4)
C103 0.051(4) 0.067(5) 0.084(6) 0.019(4) 0.012(4) -0.003(3)
C104 0.035(3) 0.080(4) 0.049(4) -0.011(3) -0.009(3) -0.018(3)
F7 0.240(6) 0.162(5) 0.094(5) -0.010(4) -0.032(5) -0.056(4)
F8 0.169(5) 0.162(5) 0.156(7) 0.007(4) 0.032(4) -0.061(4)
F9 0.241(6) 0.134(4) 0.079(5) -0.002(3) -0.011(5) -0.016(4)
F10 0.170(5) 0.148(5) 0.242(10) 0.005(5) 0.054(5) -0.063(4)
F11 0.224(6) 0.095(4) 0.152(7) -0.018(3) 0.016(5) -0.036(4)
F12 0.173(5) 0.098(4) 0.180(8) -0.007(4) -0.028(4) -0.035(3)
P9 0.1228(17) 0.0694(13) 0.0844(19) -0.0028(12) -0.0138(14) 0.0318(12)
F1 0.152(4) 0.148(5) 0.240(10) 0.024(5) 0.047(5) 0.070(4)
F2 0.211(5) 0.123(4) 0.088(5) 0.006(3) -0.036(4) 0.026(3)
F3 0.160(4) 0.129(4) 0.146(7) -0.004(4) 0.037(4) 0.040(3)
F4 0.227(6) 0.111(4) 0.109(6) 0.008(3) -0.066(5) 0.005(3)
F5 0.169(4) 0.071(3) 0.195(7) 0.018(3) -0.043(4) 0.015(3)
F6 0.181(4) 0.068(3) 0.130(5) 0.006(3) -0.028(4) 0.018(3)

loop_
_atom_type_symbol
_atom_type_description
_atom_type_scat_dispersion_real
_atom_type_scat_dispersion_imag
_atom_type_scat_source
Cu Cu 0.3201 1.2651 'International Tables Vol C Tables 4.2.6.8 and 6.1.1.4'
P P 0.1023 0.0942 'International Tables Vol C Tables 4.2.6.8 and 6.1.1.4'
O O 0.0106 0.0060 'International Tables Vol C Tables 4.2.6.8 and 6.1.1.4'
C C 0.0033 0.0016 'International Tables Vol C Tables 4.2.6.8 and 6.1.1.4'
F F 0.0171 0.0103 'International Tables Vol C Tables 4.2.6.8 and 6.1.1.4'
H H 0.0000 0.0000 'International Tables Vol C Tables 4.2.6.8 and 6.1.1.4'

loop_
_geom_angle_atom_site_label_1
_geom_angle_atom_site_label_2
_geom_angle_atom_site_label_3
_geom_angle
_geom_angle_site_symmetry_1
_geom_angle_site_symmetry_3
O1 Cu1 P1 106.16(13) . .
O1 Cu1 P3 110.82(13) . .
P1 Cu1 P3 142.98(7) . .
O1 Cu1 Cu2 84.22(14) . .
P1 Cu1 Cu2 92.94(5) . .
P3 Cu1 Cu2 92.21(5) . .
O2 Cu2 P2 110.96(13) . .
O2 Cu2 P4 102.48(13) . .
P2 Cu2 P4 146.49(8) . .
O2 Cu2 Cu1 76.26(13) . .
P2 Cu2 Cu1 93.90(5) . .
P4 Cu2 Cu1 95.96(5) . .
O4 Cu3 P5 108.23(13) . .
O4 Cu3 P7 110.55(14) . .
P5 Cu3 P7 141.10(8) . .
O4 Cu3 Cu4 80.16(14) . .
P5 Cu3 Cu4 94.19(4) . .
P7 Cu3 Cu4 95.15(5) . .
O5 Cu4 P6 110.92(14) . .
O5 Cu4 P8 99.46(14) . .
P6 Cu4 P8 149.60(7) . .
O5 Cu4 Cu3 80.33(14) . .
P6 Cu4 Cu3 92.32(4) . .
P8 Cu4 Cu3 93.89(5) . .
C7 P1 C25 101.1(3) . .
C7 P1 C1 107.9(3) . .
C25 P1 C1 102.9(3) . .
C7 P1 Cu1 116.37(19) . .
C25 P1 Cu1 114.00(17) . .
C1 P1 Cu1 113.0(2) . .
C19 P2 C25 103.8(3) . .
C19 P2 C13 108.7(4) . .
C25 P2 C13 105.5(3) . .
C19 P2 Cu2 117.3(3) . .
C25 P2 Cu2 109.13(18) . .
C13 P2 Cu2 111.6(2) . .
C50 P3 C32 103.9(3) . .
C50 P3 C26 104.3(3) . .
C32 P3 C26 106.6(3) . .
C50 P3 Cu1 110.16(19) . .
C32 P3 Cu1 115.3(2) . .
C26 P3 Cu1 115.5(2) . .
C44 P4 C50 101.9(2) . .
C44 P4 C38 107.5(3) . .
C50 P4 C38 106.6(3) . .
C44 P4 Cu2 121.04(18) . .
C50 P4 Cu2 111.65(18) . .
C38 P4 Cu2 107.33(18) . .
C51 P5 C75 100.6(3) . .
C51 P5 C57 108.2(3) . .
C75 P5 C57 104.8(3) . .
C51 P5 Cu3 119.28(19) . .
C75 P5 Cu3 113.84(19) . .
C57 P5 Cu3 108.94(18) . .
C75 P6 C63 104.5(3) . .
C75 P6 C69 101.5(3) . .
C63 P6 C69 107.2(3) . .
C75 P6 Cu4 109.45(19) . .
C63 P6 Cu4 113.38(19) . .
C69 P6 Cu4 119.3(2) . .
C76 P7 C82 110.9(4) . .
C76 P7 C100 102.3(3) . .
C82 P7 C100 106.6(3) . .
C76 P7 Cu3 114.3(3) . .
C82 P7 Cu3 111.9(3) . .
C100 P7 Cu3 110.19(19) . .
C88 P8 C94 108.4(3) . .
C88 P8 C100 103.6(3) . .
C94 P8 C100 100.4(3) . .
C88 P8 Cu4 109.5(2) . .
C94 P8 Cu4 119.4(2) . .
C100 P8 Cu4 114.14(17) . .
F8 P10 F11 93.0(4) . .
F8 P10 F9 89.3(3) . .
F11 P10 F9 89.8(3) . .
F8 P10 F10 178.3(4) . .
F11 P10 F10 88.7(3) . .
F9 P10 F10 91.2(4) . .
F8 P10 F12 89.3(3) . .
F11 P10 F12 177.8(4) . .
F9 P10 F12 90.4(3) . .
F10 P10 F12 89.1(3) . .
F8 P10 F7 91.4(4) . .
F11 P10 F7 90.6(3) . .
F9 P10 F7 179.2(4) . .
F10 P10 F7 88.2(4) . .
F12 P10 F7 89.2(3) . .
C101 O1 Cu1 115.2(5) . .
C101 O2 Cu2 122.1(5) . .
C103 O4 Cu3 117.1(5) . .
C103 O5 Cu4 116.9(5) . .
C2 C1 C6 110.8(6) . .
C2 C1 P1 114.7(5) . .
C6 C1 P1 116.0(5) . .
C1 C2 C3 111.0(6) . .
C4 C3 C2 108.0(7) . .
C5 C4 C3 112.3(7) . .
C4 C5 C6 111.4(7) . .
C5 C6 C1 111.7(7) . .
C12 C7 C8 109.4(5) . .
C12 C7 P1 110.0(4) . .
C8 C7 P1 113.6(5) . .
C7 C8 C9 112.9(6) . .
C10 C9 C8 110.9(6) . .
C9 C10 C11 110.8(6) . .
C12 C11 C10 110.4(7) . .
C7 C12 C11 113.0(5) . .
C14 C13 C18 113.1(5) . .
C14 C13 P2 118.7(5) . .
C18 C13 P2 111.4(4) . .
C13 C14 C15 111.3(6) . .
C14 C15 C16 114.0(7) . .
C17 C16 C15 111.5(6) . .
C16 C17 C18 111.0(7) . .
C13 C18 C17 109.6(6) . .
C20 C19 C24 109.4(10) . .
C20 C19 P2 123.6(8) . .
C24 C19 P2 112.2(7) . .
C19 C20 C21 122.0(11) . .
C22 C21 C20 111.8(10) . .
C23 C22 C21 117.9(14) . .
C22 C23 C24 118.5(13) . .
C23 C24 C19 115.1(10) . .
P2 C25 P1 115.1(3) . .
C27 C26 C31 117.8(6) . .
C27 C26 P3 124.7(7) . .
C31 C26 P3 111.5(5) . .
C26 C27 C28 123.1(9) . .
C29 C28 C27 114.3(8) . .
C30 C29 C28 119.3(9) . .
C29 C30 C31 125.4(10) . .
C26 C31 C30 110.4(7) . .
C33 C32 C37 110.1(6) . .
C33 C32 P3 115.0(4) . .
C37 C32 P3 116.8(5) . .
C32 C33 C34 111.3(6) . .
C35 C34 C33 112.5(6) . .
C36 C35 C34 111.9(7) . .
C35 C36 C37 112.6(6) . .
C32 C37 C36 110.9(6) . .
C39 C38 C43 111.0(4) . .
C39 C38 P4 116.8(4) . .
C43 C38 P4 112.1(4) . .
C40 C39 C38 110.8(6) . .
C39 C40 C41 110.4(5) . .
C42 C41 C40 110.6(5) . .
C43 C42 C41 112.1(5) . .
C42 C43 C38 111.7(5) . .
C49 C44 C45 109.9(5) . .
C49 C44 P4 113.0(4) . .
C45 C44 P4 111.8(4) . .
C44 C45 C46 111.5(5) . .
C47 C46 C45 111.8(5) . .
C48 C47 C46 109.5(6) . .
C47 C48 C49 112.7(6) . .
C48 C49 C44 111.3(5) . .
P3 C50 P4 115.7(3) . .
C56 C51 C52 109.5(5) . .
C56 C51 P5 112.5(4) . .
C52 C51 P5 111.1(4) . .
C53 C52 C51 112.1(5) . .
C54 C53 C52 110.7(5) . .
C53 C54 C55 110.5(6) . .
C56 C55 C54 112.5(7) . .
C51 C56 C55 110.1(5) . .
C62 C57 C58 112.3(5) . .
C62 C57 P5 111.8(4) . .
C58 C57 P5 117.1(4) . .
C59 C58 C57 110.2(5) . .
C60 C59 C58 112.7(6) . .
C59 C60 C61 110.5(6) . .
C62 C61 C60 111.9(6) . .
C61 C62 C57 111.3(5) . .
C68 C63 C64 110.5(6) . .
C68 C63 P6 116.7(4) . .
C64 C63 P6 113.8(4) . .
C63 C64 C65 112.4(6) . .
C66 C65 C64 110.1(6) . .
C65 C66 C67 111.7(7) . .
C68 C67 C66 111.8(6) . .
C67 C68 C63 111.9(6) . .
C70 C69 C74 105.4(8) . .
C70 C69 P6 111.5(7) . .
C74 C69 P6 110.4(5) . .
C69 C70 C71 105.4(10) . .
C72 C71 C70 102.1(10) . .
C73 C72 C71 104.5(9) . .
C72 C73 C74 107.4(8) . .
C69 C74 C73 108.2(9) . .
P6 C75 P5 114.3(3) . .
C81 C76 C77 121.9(8) . .
C81 C76 P7 121.6(7) . .
C77 C76 P7 111.6(7) . .
C76 C77 C78 111.8(10) . .
C79 C78 C77 119.1(12) . .
C78 C79 C80 116.5(12) . .
C79 C80 C81 114.0(11) . .
C76 C81 C80 115.4(10) . .
C87 C82 C83 113.2(5) . .
C87 C82 P7 121.3(6) . .
C83 C82 P7 114.2(5) . .
C84 C83 C82 112.8(6) . .
C85 C84 C83 114.1(9) . .
C84 C85 C86 114.3(8) . .
C85 C86 C87 112.3(8) . .
C82 C87 C86 114.9(8) . .
C89 C88 C93 110.9(5) . .
C89 C88 P8 114.7(4) . .
C93 C88 P8 116.0(5) . .
C88 C89 C90 112.9(6) . .
C89 C90 C91 109.3(8) . .
C92 C91 C90 111.8(7) . .
C91 C92 C93 114.5(7) . .
C92 C93 C88 109.4(6) . .
C95 C94 C99 110.5(5) . .
C95 C94 P8 112.5(5) . .
C99 C94 P8 109.5(4) . .
C94 C95 C96 111.8(7) . .
C95 C96 C97 111.2(6) . .
C98 C97 C96 112.1(7) . .
C97 C98 C99 109.9(7) . .
C94 C99 C98 110.8(6) . .
P7 C100 P8 115.1(3) . .
O2 C101 O1 129.2(7) . .
O2 C101 C102 114.0(7) . .
O1 C101 C102 116.8(7) . .
O3 C102 C101 115.6(11) . .
O3 C102 O3' 115.3(16) . .
C101 C102 O3' 128.7(15) . .
O4 C103 O5 131.1(8) . .
O4 C103 C104 115.5(6) . .
O5 C103 C104 113.4(7) . .
C103 C104 O6 118.4(6) . .
O7 O8 O3' 73.2(15) 1_655 1_655
C102 O3' O8 145(2) . 1_455
F5 P9 F1 91.5(3) . .
F5 P9 F3 88.9(3) . .
F1 P9 F3 178.8(4) . .
F5 P9 F6 177.7(4) . .
F1 P9 F6 90.2(3) . .
F3 P9 F6 89.3(3) . .
F5 P9 F2 90.5(3) . .
F1 P9 F2 92.3(4) . .
F3 P9 F2 88.8(3) . .
F6 P9 F2 91.1(3) . .
F5 P9 F4 89.5(3) . .
F1 P9 F4 88.6(3) . .
F3 P9 F4 90.3(4) . .
F6 P9 F4 88.9(3) . .
F2 P9 F4 179.1(4) . .

loop_
_geom_bond_atom_site_label_1
_geom_bond_atom_site_label_2
_geom_bond_distance
_geom_bond_site_symmetry_2
Cu1 O1 2.072(5) .
Cu1 P1 2.2520(17) .
Cu1 P3 2.2539(16) .
Cu1 Cu2 2.7390(12) .
Cu2 O2 2.123(5) .
Cu2 P2 2.2257(17) .
Cu2 P4 2.2283(16) .
Cu3 O4 2.097(5) .
Cu3 P5 2.2310(17) .
Cu3 P7 2.2334(17) .
Cu3 Cu4 2.7122(12) .
Cu4 O5 2.101(5) .
Cu4 P6 2.2468(17) .
Cu4 P8 2.2484(17) .
P1 C7 1.839(5) .
P1 C25 1.842(6) .
P1 C1 1.845(7) .
P2 C19 1.819(9) .
P2 C25 1.831(5) .
P2 C13 1.847(6) .
P3 C50 1.825(6) .
P3 C32 1.836(6) .
P3 C26 1.857(6) .
P4 C44 1.846(6) .
P4 C50 1.849(5) .
P4 C38 1.852(5) .
P5 C51 1.841(6) .
P5 C75 1.847(5) .
P5 C57 1.855(5) .
P6 C75 1.832(6) .
P6 C63 1.841(6) .
P6 C69 1.877(6) .
P7 C76 1.832(9) .
P7 C82 1.839(7) .
P7 C100 1.842(5) .
P8 C88 1.837(6) .
P8 C94 1.849(6) .
P8 C100 1.852(6) .
P10 F8 1.529(6) .
P10 F11 1.572(5) .
P10 F9 1.572(6) .
P10 F10 1.576(6) .
P10 F12 1.577(5) .
P10 F7 1.599(6) .
O1 C101 1.235(7) .
O2 C101 1.202(8) .
O3 C102 1.134(19) .
O4 C103 1.187(8) .
O5 C103 1.229(6) .
O6 C104 1.478(10) .
C1 C2 1.463(9) .
C1 C6 1.534(8) .
C2 C3 1.566(10) .
C3 C4 1.559(11) .
C4 C5 1.431(11) .
C5 C6 1.511(10) .
C7 C12 1.516(8) .
C7 C8 1.519(8) .
C8 C9 1.522(8) .
C9 C10 1.514(10) .
C10 C11 1.535(10) .
C11 C12 1.516(8) .
C13 C14 1.492(8) .
C13 C18 1.539(7) .
C14 C15 1.512(10) .
C15 C16 1.514(9) .
C16 C17 1.489(10) .
C17 C18 1.545(10) .
C19 C20 1.373(13) .
C19 C24 1.562(10) .
C20 C21 1.558(13) .
C21 C22 1.477(14) .
C22 C23 1.297(18) .
C23 C24 1.539(16) .
C26 C27 1.299(10) .
C26 C31 1.505(9) .
C27 C28 1.491(9) .
C28 C29 1.411(12) .
C29 C30 1.283(13) .
C30 C31 1.532(10) .
C32 C33 1.491(9) .
C32 C37 1.532(7) .
C33 C34 1.515(9) .
C34 C35 1.508(9) .
C35 C36 1.423(11) .
C36 C37 1.536(9) .
C38 C39 1.530(7) .
C38 C43 1.538(6) .
C39 C40 1.526(8) .
C40 C41 1.536(8) .
C41 C42 1.502(8) .
C42 C43 1.500(7) .
C44 C49 1.525(8) .
C44 C45 1.526(7) .
C45 C46 1.525(8) .
C46 C47 1.515(8) .
C47 C48 1.501(9) .
C48 C49 1.511(9) .
C51 C56 1.508(7) .
C51 C52 1.545(7) .
C52 C53 1.508(9) .
C53 C54 1.497(9) .
C54 C55 1.521(9) .
C55 C56 1.517(9) .
C57 C62 1.521(7) .
C57 C58 1.525(7) .
C58 C59 1.525(8) .
C59 C60 1.498(8) .
C60 C61 1.526(8) .
C61 C62 1.509(8) .
C63 C68 1.517(7) .
C63 C64 1.530(8) .
C64 C65 1.540(9) .
C65 C66 1.521(10) .
C66 C67 1.562(11) .
C67 C68 1.501(9) .
C69 C70 1.402(12) .
C69 C74 1.483(11) .
C70 C71 1.677(14) .
C71 C72 1.498(15) .
C72 C73 1.404(14) .
C73 C74 1.615(10) .
C76 C81 1.355(12) .
C76 C77 1.496(9) .
C77 C78 1.506(14) .
C78 C79 1.357(16) .
C79 C80 1.516(15) .
C80 C81 1.534(13) .
C82 C87 1.462(8) .
C82 C83 1.516(8) .
C83 C84 1.503(11) .
C84 C85 1.431(12) .
C85 C86 1.495(11) .
C86 C87 1.523(12) .
C88 C89 1.509(9) .
C88 C93 1.543(8) .
C89 C90 1.518(10) .
C90 C91 1.532(10) .
C91 C92 1.494(11) .
C92 C93 1.513(10) .
C94 C95 1.524(8) .
C94 C99 1.530(9) .
C95 C96 1.527(8) .
C96 C97 1.529(10) .
C97 C98 1.509(11) .
C98 C99 1.538(9) .
C101 C102 1.359(9) .
C102 O3' 1.40(3) .
C103 C104 1.355(9) .
O8 O7 1.42(2) 1_655
O8 O3' 1.79(3) 1_655
O7 O8 1.42(2) 1_455
O3' O8 1.79(3) 1_455
P9 F5 1.571(4) .
P9 F1 1.572(6) .
P9 F3 1.573(5) .
P9 F6 1.576(4) .
P9 F2 1.582(6) .
P9 F4 1.598(6) .
